data_7105338
loop_
_publ_author_name
'Prakash, M Jaya'
'Oh, Minhak'
'Liu, Xinfang'
'Han, Kwi Nam'
'Seong, Gi Hun'
'Lah, Myoung Soo'

_publ_section_title
;
 Edge-directed [(M2)2L4] tetragonal metal-organic polyhedra decorated
 using a square paddle-wheel secondary building unit.
;
_journal_issue 12
_journal_name_full 'Chemical communications (Cambridge, England)'
_journal_page_first 2049
_journal_page_last 2051
_journal_paper_doi 10.1039/b925335a
_journal_volume 46
_journal_year 2010
_chemical_formula_sum 'C72.25 H76.5 Cu2 N7.5 O17.75'
_chemical_formula_weight 1460.99
_chemical_name_systematic
;
?
;
_space_group_IT_number 14
_symmetry_cell_setting monoclinic
_symmetry_space_group_name_Hall '-P 2yn'
_symmetry_space_group_name_H-M 'P 1 21/n 1'
_atom_sites_solution_hydrogens geom
_atom_sites_solution_primary direct
_atom_sites_solution_secondary difmap
_audit_creation_method SHELXL-97
_cell_angle_alpha 90.00
_cell_angle_beta 93.93(3)
_cell_angle_gamma 90.00
_cell_formula_units_Z 4
_cell_length_a 13.187(3)
_cell_length_b 29.985(6)
_cell_length_c 18.713(4)
_cell_measurement_reflns_used 81351
_cell_measurement_temperature 99(2)
_cell_measurement_theta_max 31.00
_cell_measurement_theta_min 2.06
_cell_volume 7382(3)
_computing_cell_refinement hkl2000
_computing_data_collection 'adsc quantum-210 adx program'
_computing_data_reduction hkl2000
_computing_molecular_graphics ortep3
_computing_publication_material wingx
_computing_structure_refinement 'bruker shelxtl'
_computing_structure_solution 'wingx sir-92'
_diffrn_ambient_temperature 99(2)
_diffrn_measured_fraction_theta_full 0.985
_diffrn_measured_fraction_theta_max 0.985
_diffrn_measurement_device_type 'ccd area detector'
_diffrn_measurement_method 'phi scans'
_diffrn_radiation_monochromator 'si(111) double crystal monochromator'
_diffrn_radiation_source 'bending magnet 6b mx beamline'
_diffrn_radiation_type synchrotron
_diffrn_radiation_wavelength 0.75000
_diffrn_reflns_av_R_equivalents 0.0464
_diffrn_reflns_av_sigmaI/netI 0.0366
_diffrn_reflns_limit_h_max 17
_diffrn_reflns_limit_h_min -17
_diffrn_reflns_limit_k_max 41
_diffrn_reflns_limit_k_min -41
_diffrn_reflns_limit_l_max 25
_diffrn_reflns_limit_l_min -25
_diffrn_reflns_number 61282
_diffrn_reflns_theta_full 31.00
_diffrn_reflns_theta_max 31.00
_diffrn_reflns_theta_min 2.06
_exptl_absorpt_coefficient_mu 0.648
_exptl_absorpt_correction_T_max 0.8293
_exptl_absorpt_correction_T_min 0.7954
_exptl_absorpt_correction_type multi-scan
_exptl_absorpt_process_details 'hkl2000 scalepack'
_exptl_crystal_colour blue
_exptl_crystal_density_diffrn 1.315
_exptl_crystal_density_method 'not measured'
_exptl_crystal_description block
_exptl_crystal_F_000 3050
_exptl_crystal_size_max 0.37
_exptl_crystal_size_mid 0.37
_exptl_crystal_size_min 0.30
_refine_diff_density_max 1.035
_refine_diff_density_min -1.256
_refine_diff_density_rms 0.092
_refine_ls_extinction_coef 0.0191(12)
_refine_ls_extinction_expression Fc^*^=kFc[1+0.001xFc^2^\l^3^/sin(2\q)]^-1/4^
_refine_ls_extinction_method SHELXL
_refine_ls_goodness_of_fit_ref 1.025
_refine_ls_hydrogen_treatment constr
_refine_ls_matrix_type full
_refine_ls_number_parameters 983
_refine_ls_number_reflns 19718
_refine_ls_number_restraints 6
_refine_ls_restrained_S_all 1.025
_refine_ls_R_factor_all 0.0829
_refine_ls_R_factor_gt 0.0716
_refine_ls_shift/su_max 0.003
_refine_ls_shift/su_mean 0.000
_refine_ls_structure_factor_coef Fsqd
_refine_ls_weighting_details 'calc w=1/[\s^2^(Fo^2^)+(0.1278P)^2^+7.5494P] where P=(Fo^2^+2Fc^2^)/3'
_refine_ls_weighting_scheme calc
_refine_ls_wR_factor_gt 0.2019
_refine_ls_wR_factor_ref 0.2153
_reflns_number_gt 16424
_reflns_number_total 19718
_reflns_threshold_expression >2sigma(I)
_cod_data_source_file b925335a.txt
_cod_data_source_block 2
_cod_depositor_comments
;
The following automatic conversions were performed:

'_exptl_absorpt_correction_type' tag value 'multi-scans' was replaced
with 'multi-scan' value.

Automatic conversion script
Id: cif_fix_values 1646 2011-03-28 12:23:43Z adriana 
;
_cod_original_sg_symbol_H-M p2(1)/n
_cod_original_formula_sum 'C72.25 H76.50 Cu2 N7.50 O17.75'
_cod_database_code 7105338

loop_
_symmetry_equiv_pos_as_xyz
'x, y, z'
'-x+1/2, y+1/2, -z+1/2'
'-x, -y, -z'
'x-1/2, -y-1/2, z-1/2'

loop_
_atom_site_label
_atom_site_type_symbol
_atom_site_fract_x
_atom_site_fract_y
_atom_site_fract_z
_atom_site_U_iso_or_equiv
_atom_site_adp_type
_atom_site_occupancy
_atom_site_symmetry_multiplicity
_atom_site_calc_flag
_atom_site_refinement_flags
_atom_site_disorder_assembly
_atom_site_disorder_group
Cu1 Cu 0.55079(3) 0.835320(10) 0.713534(15) 0.03293(11) Uani 1 1 d . . .
Cu2 Cu 0.54325(3) 0.896908(10) 0.812182(15) 0.03305(11) Uani 1 1 d . . .
O1 O 0.58379(19) 0.79530(7) 0.79462(10) 0.0444(5) Uani 1 1 d . . .
O2 O 0.58558(18) 0.84937(7) 0.87827(10) 0.0424(4) Uani 1 1 d . B .
O3 O 0.51839(16) 0.88544(6) 0.64690(10) 0.0368(4) Uani 1 1 d . . .
O4 O 0.50133(19) 0.93679(7) 0.73267(10) 0.0435(5) Uani 1 1 d . B .
O9 O 0.76642(19) 0.69379(7) 1.07086(10) 0.0472(5) Uani 1 1 d . . .
O10 O 0.2818(2) 1.03812(8) 0.47330(12) 0.0563(6) Uani 1 1 d . . .
C1 C 0.5993(2) 0.80975(9) 0.85790(14) 0.0371(5) Uani 1 1 d . B .
C2 C 0.6383(2) 0.77757(9) 0.91391(14) 0.0372(5) Uani 1 1 d . . .
C3 C 0.6575(2) 0.79181(9) 0.98418(14) 0.0360(5) Uani 1 1 d . B .
H3 H 0.6414 0.8216 0.9965 0.043 Uiso 1 1 calc R . .
C4 C 0.6997(2) 0.76343(9) 1.03674(13) 0.0369(5) Uani 1 1 d . . .
C5 C 0.7226(2) 0.71907(10) 1.01768(14) 0.0416(6) Uani 1 1 d . B .
C6 C 0.7017(3) 0.70442(10) 0.94705(15) 0.0467(7) Uani 1 1 d . . .
H6 H 0.7159 0.6745 0.9343 0.056 Uiso 1 1 calc R B .
C7 C 0.6603(3) 0.73366(10) 0.89628(15) 0.0430(6) Uani 1 1 d . B .
H7 H 0.6465 0.7237 0.8484 0.052 Uiso 1 1 calc R . .
C8 C 0.7250(2) 0.77888(9) 1.10815(14) 0.0379(5) Uani 1 1 d . B .
C9 C 0.7477(2) 0.79323(9) 1.16703(14) 0.0385(5) Uani 1 1 d . . .
C10 C 0.7764(2) 0.80834(9) 1.23797(14) 0.0384(5) Uani 1 1 d . B .
C11 C 0.7347(2) 0.84754(10) 1.26459(15) 0.0413(6) Uani 1 1 d . . .
H11 H 0.6870 0.8643 1.2352 0.050 Uiso 1 1 calc R B .
C12 C 0.7630(3) 0.86211(10) 1.33418(15) 0.0440(6) Uani 1 1 d . . .
C13 C 0.8340(3) 0.83714(11) 1.37692(16) 0.0492(7) Uani 1 1 d . . .
H13 H 0.8539 0.8468 1.4241 0.059 Uiso 1 1 calc R B .
C14 C 0.8750(3) 0.79865(11) 1.35062(16) 0.0492(7) Uani 1 1 d . B .
H14 H 0.9226 0.7819 1.3801 0.059 Uiso 1 1 calc R . .
C15 C 0.8475(2) 0.78404(10) 1.28158(15) 0.0429(6) Uani 1 1 d . . .
H15 H 0.8768 0.7576 1.2639 0.052 Uiso 1 1 calc R B .
C16 C 0.2804(3) 1.09811(11) 0.63806(16) 0.0480(7) Uani 1 1 d . . .
C17 C 0.3154(3) 1.06507(10) 0.61327(15) 0.0462(7) Uani 1 1 d . . .
C18 C 0.3580(2) 1.02469(9) 0.58807(15) 0.0403(6) Uani 1 1 d . . .
C19 C 0.4137(2) 0.99661(9) 0.63562(14) 0.0376(5) Uani 1 1 d . B .
H19 H 0.4270 1.0057 0.6840 0.045 Uiso 1 1 calc R . .
C20 C 0.4502(2) 0.95571(9) 0.61376(13) 0.0345(5) Uani 1 1 d . . .
C21 C 0.4350(2) 0.94342(9) 0.54206(14) 0.0359(5) Uani 1 1 d . B .
H21 H 0.4624 0.9161 0.5263 0.043 Uiso 1 1 calc R . .
C22 C 0.3805(2) 0.97044(9) 0.49351(14) 0.0396(6) Uani 1 1 d . . .
H22 H 0.3707 0.9616 0.4448 0.048 Uiso 1 1 calc R B .
C23 C 0.3400(3) 1.01062(9) 0.51576(15) 0.0421(6) Uani 1 1 d . B .
C24 C 0.4944(2) 0.92370(9) 0.66827(13) 0.0348(5) Uani 1 1 d . B .
C49 C 0.8036(3) 0.65065(11) 1.05143(17) 0.0504(7) Uani 1 1 d . . .
H49A H 0.7463 0.6317 1.0345 0.076 Uiso 1 1 calc R . .
H49B H 0.8395 0.6368 1.0933 0.076 Uiso 1 1 calc R . .
H49C H 0.8503 0.6540 1.0133 0.076 Uiso 1 1 calc R . .
C50 C 0.2540(4) 1.02328(13) 0.40184(18) 0.0654(11) Uani 1 1 d . . .
H50A H 0.3148 1.0216 0.3747 0.098 Uiso 1 1 calc R . .
H50B H 0.2055 1.0443 0.3785 0.098 Uiso 1 1 calc R . .
H50C H 0.2226 0.9937 0.4035 0.098 Uiso 1 1 calc R . .
O5 O 0.40467(16) 0.82998(7) 0.72948(10) 0.0399(4) Uani 1 1 d . . .
O6 O 0.40099(16) 0.87967(7) 0.81893(11) 0.0423(4) Uani 1 1 d . B .
O7 O 0.69550(16) 0.85084(7) 0.71112(11) 0.0408(4) Uani 1 1 d . . .
O8 O 0.68490(17) 0.90602(8) 0.79129(11) 0.0447(5) Uani 1 1 d . B .
O11 O -0.04956(17) 0.80888(8) 0.81475(12) 0.0457(5) Uani 1 1 d . . .
O12 O 1.12288(18) 0.94896(8) 0.70278(13) 0.0522(5) Uani 1 1 d . . .
C25 C 0.3598(2) 0.85072(9) 0.77684(13) 0.0360(5) Uani 1 1 d . B .
C26 C 0.2511(2) 0.84028(9) 0.78428(14) 0.0363(5) Uani 1 1 d . . .
C27 C 0.1976(2) 0.86118(9) 0.83709(14) 0.0378(5) Uani 1 1 d . B .
H27 H 0.2307 0.8829 0.8674 0.045 Uiso 1 1 calc R . .
C28 C 0.0968(2) 0.85054(9) 0.84555(14) 0.0385(5) Uani 1 1 d . . .
C29 C 0.0480(2) 0.81756(10) 0.80109(15) 0.0402(6) Uani 1 1 d . B .
C30 C 0.1004(2) 0.79739(10) 0.74777(15) 0.0408(6) Uani 1 1 d . . .
H30 H 0.0676 0.7758 0.7170 0.049 Uiso 1 1 calc R B .
C31 C 0.2010(2) 0.80895(9) 0.73979(14) 0.0394(6) Uani 1 1 d . B .
H31 H 0.2363 0.7952 0.7031 0.047 Uiso 1 1 calc R . .
C32 C 0.0416(2) 0.87159(10) 0.89946(15) 0.0417(6) Uani 1 1 d . B .
C33 C -0.0072(2) 0.88816(11) 0.94396(16) 0.0443(6) Uani 1 1 d . . .
C34 C -0.0659(3) 0.90393(11) 1.00019(17) 0.0456(7) Uani 1 1 d . B .
C35 C -0.0311(2) 0.93876(10) 1.04481(16) 0.0436(6) Uani 1 1 d . . .
H35 H 0.0286 0.9545 1.0345 0.052 Uiso 1 1 calc R B .
C36 C -0.0829(3) 0.95059(11) 1.10405(18) 0.0493(7) Uani 1 1 d . . .
C37 C -0.1703(3) 0.92737(12) 1.1191(2) 0.0579(9) Uani 1 1 d . . .
H37 H -0.2043 0.9343 1.1608 0.069 Uiso 1 1 calc R B .
C38 C -0.2073(3) 0.89423(13) 1.0735(2) 0.0652(11) Uani 1 1 d . B .
H38 H -0.2684 0.8793 1.0831 0.078 Uiso 1 1 calc R . .
C39 C -0.1571(3) 0.88234(13) 1.0140(2) 0.0620(10) Uani 1 1 d . . .
H39 H -0.1840 0.8597 0.9826 0.074 Uiso 1 1 calc R B .
C40 C 1.0470(3) 1.01330(11) 0.84990(18) 0.0511(7) Uani 1 1 d . . .
C41 C 1.0177(3) 0.98365(11) 0.81115(18) 0.0487(7) Uani 1 1 d . . .
C42 C 0.9758(2) 0.94881(10) 0.76631(16) 0.0433(6) Uani 1 1 d . . .
C43 C 0.8802(2) 0.93219(10) 0.77753(15) 0.0415(6) Uani 1 1 d . B .
H43 H 0.8438 0.9441 0.8152 0.050 Uiso 1 1 calc R . .
C44 C 0.8364(2) 0.89850(9) 0.73490(14) 0.0369(5) Uani 1 1 d . . .
C45 C 0.8908(2) 0.88105(10) 0.67992(15) 0.0394(6) Uani 1 1 d . B .
H45 H 0.8618 0.8578 0.6507 0.047 Uiso 1 1 calc R . .
C46 C 0.9867(2) 0.89713(10) 0.66727(16) 0.0418(6) Uani 1 1 d . . .
H46 H 1.0226 0.8852 0.6294 0.050 Uiso 1 1 calc R B .
C47 C 1.0299(2) 0.93088(10) 0.71045(16) 0.0424(6) Uani 1 1 d . B .
C48 C 0.7315(2) 0.88368(9) 0.74651(14) 0.0374(5) Uani 1 1 d . B .
C51 C -0.1032(3) 0.77550(12) 0.7720(2) 0.0533(8) Uani 1 1 d . . .
H51A H -0.0975 0.7821 0.7211 0.080 Uiso 1 1 calc R . .
H51B H -0.1750 0.7755 0.7824 0.080 Uiso 1 1 calc R . .
H51C H -0.0737 0.7461 0.7832 0.080 Uiso 1 1 calc R . .
C52 C 1.1824(3) 0.92935(13) 0.6492(2) 0.0546(8) Uani 1 1 d . . .
H52A H 1.1922 0.8975 0.6593 0.082 Uiso 1 1 calc R . .
H52B H 1.2487 0.9442 0.6498 0.082 Uiso 1 1 calc R . .
H52C H 1.1467 0.9330 0.6018 0.082 Uiso 1 1 calc R . .
O1L O 0.5585(2) 0.78421(8) 0.63486(12) 0.0557(6) Uani 1 1 d . . .
N1L N 0.5327(4) 0.74431(15) 0.5341(2) 0.0345(9) Uani 0.50 1 d P A 1
C1L C 0.5065(4) 0.76916(15) 0.5890(2) 0.0297(9) Uani 0.50 1 d P A 1
H1L H 0.4360 0.7752 0.5905 0.036 Uiso 0.50 1 calc PR A 1
C2L C 0.6361(5) 0.73167(19) 0.5243(3) 0.0402(11) Uani 0.50 1 d P A 1
H2L1 H 0.6791 0.7396 0.5672 0.060 Uiso 0.50 1 calc PR A 1
H2L2 H 0.6600 0.7474 0.4828 0.060 Uiso 0.50 1 calc PR A 1
H2L3 H 0.6395 0.6994 0.5163 0.060 Uiso 0.50 1 calc PR A 1
C3L C 0.4574(6) 0.7343(2) 0.4744(4) 0.0492(14) Uani 0.50 1 d P A 1
H3L1 H 0.3889 0.7402 0.4894 0.074 Uiso 0.50 1 calc PR A 1
H3L2 H 0.4629 0.7029 0.4609 0.074 Uiso 0.50 1 calc PR A 1
H3L3 H 0.4704 0.7532 0.4332 0.074 Uiso 0.50 1 calc PR A 1
N12L N 0.5244(12) 0.7134(5) 0.6096(9) 0.072(4) Uiso 0.25 1 d P A 2
C12L C 0.5543(16) 0.7471(6) 0.6522(9) 0.071(4) Uani 0.25 1 d P A 2
H12L H 0.5739 0.7402 0.7007 0.085 Uiso 0.25 1 calc PR A 2
C22L C 0.4763(17) 0.7188(8) 0.5383(12) 0.077(5) Uiso 0.25 1 d P A 2
H22A H 0.4139 0.7363 0.5407 0.116 Uiso 0.25 1 calc PR A 2
H22B H 0.4596 0.6894 0.5178 0.116 Uiso 0.25 1 calc PR A 2
H22C H 0.5228 0.7343 0.5080 0.116 Uiso 0.25 1 calc PR A 2
C32L C 0.526(2) 0.6667(8) 0.6364(14) 0.094(6) Uiso 0.25 1 d P A 2
H32A H 0.5931 0.6537 0.6313 0.141 Uiso 0.25 1 calc PR A 2
H32B H 0.4744 0.6492 0.6086 0.141 Uiso 0.25 1 calc PR A 2
H32C H 0.5111 0.6665 0.6870 0.141 Uiso 0.25 1 calc PR A 2
N13L N 0.5492(17) 0.7747(8) 0.5102(12) 0.100(6) Uiso 0.25 1 d P A 3
C13L C 0.568(2) 0.7983(8) 0.5681(11) 0.104(9) Uani 0.25 1 d P A 3
H13L H 0.5905 0.8281 0.5621 0.124 Uiso 0.25 1 calc PR A 3
C23L C 0.4887(19) 0.7354(8) 0.5111(16) 0.073(5) Uiso 0.25 1 d P A 3
H23A H 0.5330 0.7092 0.5144 0.109 Uiso 0.25 1 calc PR A 3
H23B H 0.4442 0.7339 0.4671 0.109 Uiso 0.25 1 calc PR A 3
H23C H 0.4473 0.7363 0.5526 0.109 Uiso 0.25 1 calc PR A 3
C33L C 0.630(4) 0.7703(16) 0.449(2) 0.175(16) Uiso 0.25 1 d P A 3
H33A H 0.6894 0.7892 0.4615 0.263 Uiso 0.25 1 calc PR A 3
H33B H 0.5981 0.7799 0.4026 0.263 Uiso 0.25 1 calc PR A 3
H33C H 0.6522 0.7392 0.4454 0.263 Uiso 0.25 1 calc PR A 3
O21L O 0.54996(19) 0.94924(8) 0.89218(12) 0.0510(5) Uani 0.50 1 d P B 1
N21L N 0.6834(5) 0.9953(2) 0.8974(4) 0.0616(16) Uani 0.50 1 d P B 1
C41L C 0.6301(3) 0.96388(14) 0.9172(2) 0.0634(9) Uani 0.50 1 d P B 1
H41L H 0.6570 0.9489 0.9591 0.076 Uiso 0.50 1 calc PR B 1
C51L C 0.7642(6) 1.0119(3) 0.9587(5) 0.126(2) Uiso 0.50 1 d P B 1
C61L C 0.6621(8) 1.0120(3) 0.8296(5) 0.076(2) Uani 0.50 1 d P B 1
H61A H 0.6054 0.9953 0.8059 0.114 Uiso 0.50 1 calc PR B 1
H61B H 0.7221 1.0091 0.8019 0.114 Uiso 0.50 1 calc PR B 1
H61C H 0.6434 1.0436 0.8328 0.114 Uiso 0.50 1 calc PR B 1
O22L O 0.54996(19) 0.94924(8) 0.89218(12) 0.0510(5) Uani 0.50 1 d P B 2
N22L N 0.6566(5) 0.9993(2) 0.9535(3) 0.0572(14) Uani 0.50 1 d P B 2
C42L C 0.6301(3) 0.96388(14) 0.9172(2) 0.0634(9) Uani 0.50 1 d P B 2
H42L H 0.6862 0.9453 0.9083 0.076 Uiso 0.50 1 calc PR B 2
C52L C 0.7642(6) 1.0119(3) 0.9587(5) 0.126(2) Uiso 0.50 1 d P B 2
C62L C 0.5843(16) 1.0296(7) 0.9693(11) 0.157(7) Uiso 0.50 1 d P B 2
H62A H 0.5380 1.0347 0.9269 0.236 Uiso 0.50 1 calc PR B 2
H62B H 0.6172 1.0577 0.9841 0.236 Uiso 0.50 1 calc PR B 2
H62C H 0.5459 1.0181 1.0084 0.236 Uiso 0.50 1 calc PR B 2
O1S O -0.0588(4) 0.1117(2) 0.5039(3) 0.142(2) Uani 1 1 d . . .
N1S N -0.0018(5) 0.06924(19) 0.5911(4) 0.1143(18) Uani 1 1 d . . .
C1S C -0.0478(7) 0.1022(3) 0.5652(4) 0.127(3) Uani 1 1 d . . .
H1S H -0.0771 0.1218 0.5979 0.153 Uiso 1 1 calc R . .
C2S C 0.0440(12) 0.0354(6) 0.5530(8) 0.243(7) Uiso 1 1 d . . .
H2S1 H 0.0025 0.0292 0.5087 0.365 Uiso 1 1 calc R . .
H2S2 H 0.0495 0.0083 0.5824 0.365 Uiso 1 1 calc R . .
H2S3 H 0.1120 0.0450 0.5414 0.365 Uiso 1 1 calc R . .
C3S C 0.0103(8) 0.0593(4) 0.6627(5) 0.151(3) Uiso 1 1 d . . .
H3S1 H 0.0762 0.0705 0.6825 0.227 Uiso 1 1 calc R . .
H3S2 H 0.0074 0.0269 0.6692 0.227 Uiso 1 1 calc R . .
H3S3 H -0.0442 0.0734 0.6878 0.227 Uiso 1 1 calc R . .
O2S O 0.7497(4) 0.62113(19) 0.6175(3) 0.0964(15) Uiso 0.75 1 d P C 1
N2S N 0.6471(3) 0.66521(14) 0.6786(2) 0.0526(9) Uani 0.75 1 d P C 1
C4S C 0.6679(5) 0.63024(19) 0.6397(3) 0.0664(13) Uani 0.75 1 d P C 1
H4S H 0.6136 0.6102 0.6278 0.080 Uiso 0.75 1 calc PR C 1
C5S C 0.7268(5) 0.6952(2) 0.7043(3) 0.0694(14) Uani 0.75 1 d P C 1
H5S1 H 0.7451 0.6892 0.7550 0.104 Uiso 0.75 1 calc PR C 1
H5S2 H 0.7032 0.7261 0.6985 0.104 Uiso 0.75 1 calc PR C 1
H5S3 H 0.7865 0.6907 0.6767 0.104 Uiso 0.75 1 calc PR C 1
C6S C 0.5484(4) 0.6715(2) 0.7055(4) 0.0761(17) Uani 0.75 1 d P C 1
H6S1 H 0.4994 0.6514 0.6802 0.114 Uiso 0.75 1 calc PR C 1
H6S2 H 0.5267 0.7024 0.6978 0.114 Uiso 0.75 1 calc PR C 1
H6S3 H 0.5518 0.6647 0.7569 0.114 Uiso 0.75 1 calc PR C 1
O3S O 0.5385(5) 0.2311(2) 0.8857(3) 0.1431(19) Uiso 0.50 1 d P D 1
N3S N 0.5640(4) 0.1714(2) 0.9566(3) 0.1066(18) Uani 0.50 1 d P D 1
C7S C 0.5269(6) 0.1857(3) 0.8974(3) 0.078(2) Uani 0.706(9) 1 d P D 1
H7S H 0.4930 0.1668 0.8628 0.093 Uiso 0.706(9) 1 calc PR D 1
C8S C 0.5437(8) 0.1191(3) 0.9729(5) 0.107(3) Uani 0.706(9) 1 d P D 1
C9S C 0.6210(5) 0.1890(3) 1.0165(4) 0.077(2) Uani 0.706(9) 1 d P D 1
O32S O 0.5385(5) 0.2311(2) 0.8857(3) 0.1431(19) Uiso 0.50 1 d P D 2
N32S N 0.5640(4) 0.1714(2) 0.9566(3) 0.1066(18) Uani 0.50 1 d P D 2
C72S C 0.5777(13) 0.2219(6) 0.9507(10) 0.078(5) Uiso 0.294(9) 1 d P D 2
H72S H 0.6074 0.2418 0.9856 0.093 Uiso 0.294(9) 1 calc PR D 2
C82S C 0.5243(13) 0.1510(7) 0.8970(10) 0.078(5) Uiso 0.294(9) 1 d P D 2
C92S C 0.6307(17) 0.1562(9) 1.0114(12) 0.094(6) Uiso 0.294(9) 1 d P D 2
N1A N 0.5851(3) -0.05632(15) 0.1750(3) 0.0846(11) Uani 1 1 d . . .
C1A C 0.6274(4) -0.02218(17) 0.1727(3) 0.0768(12) Uani 1 1 d . . .
C2A C 0.6823(3) 0.01941(15) 0.1758(3) 0.0821(15) Uani 1 1 d . . .
H2A1 H 0.6394 0.0428 0.1944 0.123 Uiso 1 1 calc R . .
H2A2 H 0.7007 0.0275 0.1276 0.123 Uiso 1 1 calc R . .
H2A3 H 0.7442 0.0162 0.2075 0.123 Uiso 1 1 calc R . .
N2A N 0.5291(4) 0.83947(19) 0.4479(3) 0.0741(13) Uani 0.75 1 d P E 1
C3A C 0.6010(4) 0.84450(17) 0.4837(3) 0.0553(11) Uani 0.75 1 d P E 1
C4A C 0.6924(4) 0.85139(17) 0.5313(2) 0.0549(11) Uani 0.75 1 d P E 1
O4S O 0.7840(8) 1.1082(4) 0.6565(6) 0.129(4) Uani 0.50 1 d P F 2
N4S N 0.6689(7) 1.0716(3) 0.7202(5) 0.088(2) Uiso 0.50 1 d PD F 2
C10S C 0.7639(12) 1.0811(5) 0.6985(8) 0.112(4) Uiso 0.50 1 d P F 2
H10S H 0.8187 1.0639 0.7196 0.134 Uiso 0.50 1 calc PR F 2
C11S C 0.5829(12) 1.0979(5) 0.6974(9) 0.119(5) Uiso 0.50 1 d PD F 2
H11A H 0.5454 1.0832 0.6569 0.178 Uiso 0.50 1 calc PR F 2
H11B H 0.6055 1.1274 0.6825 0.178 Uiso 0.50 1 calc PR F 2
H11C H 0.5385 1.1011 0.7370 0.178 Uiso 0.50 1 calc PR F 2
C12S C 0.6607(11) 1.0387(5) 0.7647(7) 0.103(4) Uani 0.50 1 d P F 2
H12A H 0.6925 1.0120 0.7460 0.155 Uiso 0.50 1 calc PR F 2
H12B H 0.5887 1.0327 0.7706 0.155 Uiso 0.50 1 calc PR F 2
H12C H 0.6947 1.0465 0.8112 0.155 Uiso 0.50 1 calc PR F 2
N3A N 0.7079(14) 1.1028(6) 0.6565(10) 0.148(6) Uiso 0.50 1 d PDU G 1
C5A C 0.6429(12) 1.1063(5) 0.6872(9) 0.110(4) Uiso 0.50 1 d PDU G 1
C6A C 0.5543(10) 1.1228(5) 0.7194(7) 0.101(4) Uiso 0.50 1 d PDU G 1
O1W O 0.0680(5) 0.1892(2) 0.4594(4) 0.0748(16) Uiso 0.50 1 d P . .

loop_
_atom_site_aniso_label
_atom_site_aniso_U_11
_atom_site_aniso_U_22
_atom_site_aniso_U_33
_atom_site_aniso_U_23
_atom_site_aniso_U_13
_atom_site_aniso_U_12
Cu1 0.0458(2) 0.02956(17) 0.02383(16) 0.00019(10) 0.00547(12) -0.00025(12)
Cu2 0.0447(2) 0.03088(17) 0.02401(16) -0.00016(11) 0.00532(12) -0.00057(12)
O1 0.0695(14) 0.0357(10) 0.0275(9) 0.0028(7) -0.0008(9) 0.0006(9)
O2 0.0619(12) 0.0378(10) 0.0274(8) 0.0034(7) 0.0035(8) 0.0071(9)
O3 0.0497(10) 0.0320(9) 0.0293(8) 0.0023(7) 0.0064(7) 0.0029(8)
O4 0.0697(13) 0.0328(9) 0.0275(9) 0.0003(7) 0.0002(8) 0.0025(9)
O9 0.0732(14) 0.0399(10) 0.0288(9) 0.0046(8) 0.0059(9) 0.0199(10)
O10 0.0908(18) 0.0420(12) 0.0349(10) 0.0016(9) -0.0040(11) 0.0222(12)
C1 0.0485(14) 0.0350(12) 0.0282(11) 0.0045(10) 0.0048(10) 0.0015(11)
C2 0.0486(14) 0.0346(12) 0.0290(11) 0.0030(10) 0.0058(10) 0.0004(11)
C3 0.0450(13) 0.0324(12) 0.0314(12) 0.0025(9) 0.0074(10) 0.0020(10)
C4 0.0489(14) 0.0358(12) 0.0269(11) 0.0015(9) 0.0078(10) 0.0038(11)
C5 0.0570(16) 0.0398(14) 0.0285(12) 0.0058(10) 0.0071(11) 0.0094(12)
C6 0.073(2) 0.0364(14) 0.0316(13) 0.0014(11) 0.0074(12) 0.0111(13)
C7 0.0640(18) 0.0375(14) 0.0274(11) 0.0009(10) 0.0029(11) 0.0036(12)
C8 0.0513(15) 0.0320(12) 0.0312(12) 0.0036(10) 0.0083(10) 0.0052(11)
C9 0.0529(15) 0.0324(12) 0.0310(12) 0.0026(10) 0.0088(10) 0.0054(11)
C10 0.0532(15) 0.0341(12) 0.0285(11) 0.0015(10) 0.0073(10) 0.0043(11)
C11 0.0576(16) 0.0351(13) 0.0318(12) 0.0013(10) 0.0062(11) 0.0062(12)
C12 0.0635(18) 0.0363(13) 0.0331(13) -0.0020(11) 0.0089(12) 0.0058(12)
C13 0.069(2) 0.0458(16) 0.0323(13) -0.0060(12) 0.0010(13) 0.0097(14)
C14 0.0658(19) 0.0447(16) 0.0365(14) -0.0014(12) -0.0012(13) 0.0103(14)
C15 0.0575(16) 0.0377(14) 0.0341(13) -0.0009(11) 0.0067(11) 0.0084(12)
C16 0.072(2) 0.0401(15) 0.0322(13) -0.0026(11) 0.0054(13) 0.0089(14)
C17 0.070(2) 0.0366(14) 0.0326(13) -0.0010(11) 0.0053(12) 0.0071(13)
C18 0.0591(16) 0.0309(12) 0.0318(12) -0.0017(10) 0.0082(11) 0.0018(11)
C19 0.0521(15) 0.0319(12) 0.0294(11) -0.0001(9) 0.0075(10) -0.0011(11)
C20 0.0455(13) 0.0300(11) 0.0285(11) 0.0026(9) 0.0059(9) -0.0023(10)
C21 0.0494(14) 0.0296(11) 0.0293(11) 0.0009(9) 0.0083(10) -0.0011(10)
C22 0.0610(17) 0.0319(12) 0.0263(11) 0.0006(9) 0.0066(11) 0.0020(11)
C23 0.0624(17) 0.0334(13) 0.0305(12) 0.0043(10) 0.0038(11) 0.0053(12)
C24 0.0451(13) 0.0311(11) 0.0287(11) 0.0023(9) 0.0052(9) -0.0019(10)
C49 0.075(2) 0.0406(15) 0.0366(14) 0.0064(12) 0.0089(13) 0.0179(15)
C50 0.105(3) 0.054(2) 0.0344(15) 0.0037(14) -0.0091(17) 0.026(2)
O5 0.0471(10) 0.0428(10) 0.0310(9) -0.0037(8) 0.0111(8) -0.0051(8)
O6 0.0453(10) 0.0441(11) 0.0382(10) -0.0072(8) 0.0073(8) -0.0040(8)
O7 0.0460(10) 0.0366(10) 0.0402(10) -0.0035(8) 0.0042(8) 0.0002(8)
O8 0.0468(11) 0.0485(11) 0.0402(10) -0.0097(9) 0.0127(8) -0.0063(9)
O11 0.0458(11) 0.0457(11) 0.0463(11) -0.0063(9) 0.0092(9) -0.0077(9)
O12 0.0492(12) 0.0512(12) 0.0583(13) -0.0139(11) 0.0181(10) -0.0085(10)
C25 0.0467(14) 0.0345(12) 0.0274(11) 0.0026(9) 0.0067(9) -0.0016(10)
C26 0.0465(14) 0.0334(12) 0.0298(11) 0.0005(9) 0.0081(10) -0.0001(10)
C27 0.0487(14) 0.0353(12) 0.0300(11) -0.0015(10) 0.0066(10) -0.0017(11)
C28 0.0476(14) 0.0360(13) 0.0328(12) -0.0014(10) 0.0088(10) 0.0003(11)
C29 0.0462(14) 0.0376(13) 0.0371(13) 0.0011(11) 0.0063(11) -0.0038(11)
C30 0.0516(15) 0.0352(13) 0.0358(13) -0.0048(10) 0.0050(11) -0.0030(11)
C31 0.0516(15) 0.0350(13) 0.0324(12) -0.0022(10) 0.0080(11) 0.0001(11)
C32 0.0491(15) 0.0406(14) 0.0362(13) -0.0045(11) 0.0077(11) -0.0043(12)
C33 0.0493(15) 0.0442(15) 0.0402(14) -0.0069(12) 0.0095(12) -0.0055(12)
C34 0.0512(16) 0.0445(15) 0.0428(15) -0.0095(12) 0.0152(12) -0.0080(12)
C35 0.0517(16) 0.0379(14) 0.0423(14) -0.0045(11) 0.0114(12) -0.0072(12)
C36 0.0616(18) 0.0416(15) 0.0461(16) -0.0113(13) 0.0147(14) -0.0087(13)
C37 0.068(2) 0.0512(18) 0.0580(19) -0.0159(15) 0.0294(17) -0.0104(16)
C38 0.066(2) 0.054(2) 0.080(3) -0.0239(18) 0.035(2) -0.0169(17)
C39 0.062(2) 0.0553(19) 0.072(2) -0.0297(18) 0.0285(18) -0.0217(16)
C40 0.0600(18) 0.0462(16) 0.0489(17) -0.0098(13) 0.0173(14) -0.0079(14)
C41 0.0551(17) 0.0465(16) 0.0460(16) -0.0093(13) 0.0144(13) -0.0055(13)
C42 0.0501(15) 0.0399(14) 0.0409(14) -0.0066(11) 0.0105(12) -0.0027(12)
C43 0.0503(15) 0.0401(14) 0.0351(13) -0.0013(11) 0.0096(11) -0.0014(12)
C44 0.0442(14) 0.0349(13) 0.0321(12) 0.0023(10) 0.0062(10) 0.0019(10)
C45 0.0468(14) 0.0367(13) 0.0351(13) -0.0027(10) 0.0051(10) 0.0023(11)
C46 0.0503(15) 0.0393(14) 0.0368(13) -0.0038(11) 0.0087(11) 0.0029(11)
C47 0.0471(15) 0.0405(14) 0.0405(14) -0.0036(11) 0.0104(11) -0.0032(12)
C48 0.0468(14) 0.0336(12) 0.0320(12) 0.0033(10) 0.0049(10) 0.0015(11)
C51 0.0514(17) 0.0511(18) 0.0578(19) -0.0100(15) 0.0062(14) -0.0105(14)
C52 0.0523(17) 0.0560(19) 0.0576(19) -0.0110(15) 0.0200(15) -0.0054(15)
O1L 0.0894(18) 0.0406(11) 0.0395(11) -0.0115(9) 0.0210(11) -0.0131(11)
N1L 0.046(2) 0.030(2) 0.029(2) -0.0083(17) 0.0091(18) -0.0017(18)
C1L 0.043(2) 0.0229(19) 0.0239(19) -0.0045(16) 0.0103(17) -0.0015(17)
C2L 0.050(3) 0.036(3) 0.036(3) -0.007(2) 0.014(2) 0.007(2)
C3L 0.055(4) 0.051(4) 0.041(3) -0.018(3) 0.005(3) -0.009(3)
C12L 0.100(13) 0.056(9) 0.057(9) -0.009(7) 0.000(8) -0.008(9)
C13L 0.14(2) 0.101(15) 0.074(12) -0.040(11) 0.060(13) -0.062(15)
O21L 0.0590(13) 0.0531(13) 0.0406(11) -0.0159(10) 0.0009(9) 0.0019(10)
N21L 0.068(4) 0.059(4) 0.056(3) -0.016(3) -0.007(3) 0.000(3)
C41L 0.071(2) 0.053(2) 0.065(2) -0.0130(17) -0.0034(18) -0.0033(18)
C61L 0.093(6) 0.054(4) 0.083(6) 0.007(4) 0.018(5) -0.001(4)
O22L 0.0590(13) 0.0531(13) 0.0406(11) -0.0159(10) 0.0009(9) 0.0019(10)
N22L 0.066(4) 0.062(4) 0.045(3) -0.013(3) 0.012(3) -0.014(3)
C42L 0.071(2) 0.053(2) 0.065(2) -0.0130(17) -0.0034(18) -0.0033(18)
O1S 0.140(4) 0.208(6) 0.075(3) -0.026(3) -0.018(3) 0.031(4)
N1S 0.126(5) 0.079(3) 0.134(5) -0.002(3) -0.018(4) -0.006(3)
C1S 0.146(7) 0.134(6) 0.099(5) 0.023(4) -0.015(5) 0.036(5)
N2S 0.0494(19) 0.059(2) 0.050(2) -0.0114(17) 0.0118(16) -0.0074(16)
C4S 0.078(3) 0.060(3) 0.063(3) -0.013(2) 0.019(3) 0.000(3)
C5S 0.075(3) 0.072(3) 0.062(3) -0.021(3) 0.014(3) -0.020(3)
C6S 0.058(3) 0.078(4) 0.095(5) -0.004(3) 0.030(3) -0.003(3)
N3S 0.088(3) 0.167(6) 0.065(3) -0.016(3) 0.012(2) 0.024(3)
C7S 0.088(5) 0.092(5) 0.055(3) 0.005(3) 0.013(3) -0.012(4)
C8S 0.139(8) 0.074(5) 0.115(7) 0.007(4) 0.071(6) -0.008(5)
C9S 0.072(4) 0.096(6) 0.064(4) 0.013(3) 0.005(3) -0.008(4)
N32S 0.088(3) 0.167(6) 0.065(3) -0.016(3) 0.012(2) 0.024(3)
N1A 0.085(3) 0.067(2) 0.103(3) -0.011(2) 0.013(2) -0.001(2)
C1A 0.066(2) 0.071(3) 0.094(3) -0.025(2) 0.014(2) 0.009(2)
C2A 0.059(2) 0.057(2) 0.132(4) -0.026(3) 0.019(3) 0.0039(18)
N2A 0.077(3) 0.079(3) 0.067(3) 0.010(2) 0.008(2) -0.017(3)
C3A 0.071(3) 0.050(2) 0.046(2) 0.0076(19) 0.019(2) 0.001(2)
C4A 0.072(3) 0.055(3) 0.040(2) 0.0035(18) 0.0163(19) 0.000(2)
O4S 0.110(7) 0.160(9) 0.122(7) 0.077(7) 0.038(6) 0.022(6)
C12S 0.115(9) 0.106(9) 0.088(8) 0.002(7) 0.008(7) 0.022(7)

loop_
_atom_type_symbol
_atom_type_description
_atom_type_scat_dispersion_real
_atom_type_scat_dispersion_imag
_atom_type_scat_source
C C 0.0033 0.0016 'International Tables Vol C Tables 4.2.6.8 and 6.1.1.4'
H H 0.0000 0.0000 'International Tables Vol C Tables 4.2.6.8 and 6.1.1.4'
N N 0.0061 0.0033 'International Tables Vol C Tables 4.2.6.8 and 6.1.1.4'
O O 0.0106 0.0060 'International Tables Vol C Tables 4.2.6.8 and 6.1.1.4'
Cu Cu 0.3201 1.2651 'International Tables Vol C Tables 4.2.6.8 and 6.1.1.4'

loop_
_geom_angle_atom_site_label_1
_geom_angle_atom_site_label_2
_geom_angle_atom_site_label_3
_geom_angle
_geom_angle_site_symmetry_1
_geom_angle_site_symmetry_3
_geom_angle_publ_flag
O1 Cu1 O7 89.91(10) . . ?
O1 Cu1 O5 90.03(10) . . ?
O7 Cu1 O5 168.42(8) . . ?
O1 Cu1 O3 168.20(8) . . ?
O7 Cu1 O3 88.50(9) . . ?
O5 Cu1 O3 89.20(9) . . ?
O1 Cu1 O1L 94.35(9) . . ?
O7 Cu1 O1L 93.55(10) . . ?
O5 Cu1 O1L 98.00(10) . . ?
O3 Cu1 O1L 97.42(9) . . ?
O1 Cu1 Cu2 84.44(6) . . ?
O7 Cu1 Cu2 86.16(6) . . ?
O5 Cu1 Cu2 82.31(6) . . ?
O3 Cu1 Cu2 83.79(6) . . ?
O1L Cu1 Cu2 178.76(8) . . ?
O2 Cu2 O8 89.60(10) . . ?
O2 Cu2 O6 90.01(10) . . ?
O8 Cu2 O6 169.46(9) . . ?
O2 Cu2 O4 170.00(8) . . ?
O8 Cu2 O4 89.23(10) . . ?
O6 Cu2 O4 89.33(10) . . ?
O2 Cu2 O21L 95.46(9) . . ?
O8 Cu2 O21L 92.44(9) . . ?
O6 Cu2 O21L 98.08(9) . . ?
O4 Cu2 O21L 94.52(9) . . ?
O2 Cu2 Cu1 84.74(6) . . ?
O8 Cu2 Cu1 82.80(7) . . ?
O6 Cu2 Cu1 86.68(6) . . ?
O4 Cu2 Cu1 85.26(6) . . ?
O21L Cu2 Cu1 175.24(7) . . ?
C1 O1 Cu1 121.90(18) . . ?
C1 O2 Cu2 122.54(17) . . ?
C24 O3 Cu1 122.55(17) . . ?
C24 O4 Cu2 122.19(18) . . ?
C5 O9 C49 117.0(2) . . ?
C23 O10 C50 117.3(2) . . ?
O1 C1 O2 125.9(2) . . ?
O1 C1 C2 117.6(2) . . ?
O2 C1 C2 116.5(2) . . ?
C3 C2 C7 119.2(2) . . ?
C3 C2 C1 119.9(2) . . ?
C7 C2 C1 120.9(2) . . ?
C4 C3 C2 121.4(3) . . ?
C4 C3 H3 119.3 . . ?
C2 C3 H3 119.3 . . ?
C3 C4 C5 118.7(2) . . ?
C3 C4 C8 121.3(3) . . ?
C5 C4 C8 120.0(2) . . ?
O9 C5 C6 124.5(3) . . ?
O9 C5 C4 115.5(2) . . ?
C6 C5 C4 120.0(3) . . ?
C7 C6 C5 119.6(3) . . ?
C7 C6 H6 120.2 . . ?
C5 C6 H6 120.2 . . ?
C6 C7 C2 121.1(3) . . ?
C6 C7 H7 119.4 . . ?
C2 C7 H7 119.4 . . ?
C9 C8 C4 177.6(3) . . ?
C8 C9 C10 177.4(3) . . ?
C11 C10 C15 119.4(3) . . ?
C11 C10 C9 120.7(3) . . ?
C15 C10 C9 120.0(2) . . ?
C12 C11 C10 120.4(3) . . ?
C12 C11 H11 119.8 . . ?
C10 C11 H11 119.8 . . ?
C11 C12 C13 119.2(3) . . ?
C11 C12 C16 120.6(3) . 3_677 ?
C13 C12 C16 120.2(3) . 3_677 ?
C14 C13 C12 120.3(3) . . ?
C14 C13 H13 119.8 . . ?
C12 C13 H13 119.8 . . ?
C13 C14 C15 120.8(3) . . ?
C13 C14 H14 119.6 . . ?
C15 C14 H14 119.6 . . ?
C14 C15 C10 119.9(3) . . ?
C14 C15 H15 120.1 . . ?
C10 C15 H15 120.1 . . ?
C17 C16 C12 178.4(4) . 3_677 ?
C16 C17 C18 176.5(3) . . ?
C19 C18 C23 118.3(2) . . ?
C19 C18 C17 120.1(3) . . ?
C23 C18 C17 121.5(3) . . ?
C20 C19 C18 121.5(2) . . ?
C20 C19 H19 119.3 . . ?
C18 C19 H19 119.3 . . ?
C19 C20 C21 119.2(2) . . ?
C19 C20 C24 119.6(2) . . ?
C21 C20 C24 120.9(2) . . ?
C22 C21 C20 120.8(2) . . ?
C22 C21 H21 119.6 . . ?
C20 C21 H21 119.6 . . ?
C21 C22 C23 120.2(2) . . ?
C21 C22 H22 119.9 . . ?
C23 C22 H22 119.9 . . ?
O10 C23 C22 124.6(3) . . ?
O10 C23 C18 115.5(3) . . ?
C22 C23 C18 119.9(3) . . ?
O3 C24 O4 125.5(2) . . ?
O3 C24 C20 117.6(2) . . ?
O4 C24 C20 116.9(2) . . ?
O9 C49 H49A 109.5 . . ?
O9 C49 H49B 109.5 . . ?
H49A C49 H49B 109.5 . . ?
O9 C49 H49C 109.5 . . ?
H49A C49 H49C 109.5 . . ?
H49B C49 H49C 109.5 . . ?
O10 C50 H50A 109.5 . . ?
O10 C50 H50B 109.5 . . ?
H50A C50 H50B 109.5 . . ?
O10 C50 H50C 109.5 . . ?
H50A C50 H50C 109.5 . . ?
H50B C50 H50C 109.5 . . ?
C25 O5 Cu1 125.09(19) . . ?
C25 O6 Cu2 120.79(18) . . ?
C48 O7 Cu1 120.24(19) . . ?
C48 O8 Cu2 125.0(2) . . ?
C29 O11 C51 117.8(2) . . ?
C47 O12 C52 116.7(3) . . ?
O5 C25 O6 124.8(3) . . ?
O5 C25 C26 117.7(2) . . ?
O6 C25 C26 117.5(2) . . ?
C31 C26 C27 118.8(3) . . ?
C31 C26 C25 120.6(2) . . ?
C27 C26 C25 120.6(2) . . ?
C28 C27 C26 120.7(3) . . ?
C28 C27 H27 119.6 . . ?
C26 C27 H27 119.6 . . ?
C27 C28 C29 119.6(2) . . ?
C27 C28 C32 121.1(3) . . ?
C29 C28 C32 119.3(3) . . ?
O11 C29 C30 125.2(3) . . ?
O11 C29 C28 115.0(3) . . ?
C30 C29 C28 119.8(3) . . ?
C31 C30 C29 119.6(3) . . ?
C31 C30 H30 120.2 . . ?
C29 C30 H30 120.2 . . ?
C30 C31 C26 121.5(3) . . ?
C30 C31 H31 119.3 . . ?
C26 C31 H31 119.3 . . ?
C33 C32 C28 177.7(3) . . ?
C32 C33 C34 174.6(4) . . ?
C35 C34 C39 119.0(3) . . ?
C35 C34 C33 121.1(3) . . ?
C39 C34 C33 119.7(3) . . ?
C36 C35 C34 120.7(3) . . ?
C36 C35 H35 119.7 . . ?
C34 C35 H35 119.7 . . ?
C35 C36 C37 119.6(3) . . ?
C35 C36 C40 120.6(3) . 3_677 ?
C37 C36 C40 119.8(3) . 3_677 ?
C38 C37 C36 119.9(3) . . ?
C38 C37 H37 120.0 . . ?
C36 C37 H37 120.0 . . ?
C37 C38 C39 121.1(3) . . ?
C37 C38 H38 119.4 . . ?
C39 C38 H38 119.4 . . ?
C38 C39 C34 119.5(3) . . ?
C38 C39 H39 120.2 . . ?
C34 C39 H39 120.2 . . ?
C41 C40 C36 179.3(4) . 3_677 ?
C40 C41 C42 176.1(4) . . ?
C43 C42 C47 119.1(3) . . ?
C43 C42 C41 119.6(3) . . ?
C47 C42 C41 121.3(3) . . ?
C42 C43 C44 121.5(3) . . ?
C42 C43 H43 119.3 . . ?
C44 C43 H43 119.3 . . ?
C43 C44 C45 118.8(3) . . ?
C43 C44 C48 119.3(2) . . ?
C45 C44 C48 121.8(3) . . ?
C46 C45 C44 121.0(3) . . ?
C46 C45 H45 119.5 . . ?
C44 C45 H45 119.5 . . ?
C45 C46 C47 119.7(3) . . ?
C45 C46 H46 120.2 . . ?
C47 C46 H46 120.2 . . ?
O12 C47 C46 124.5(3) . . ?
O12 C47 C42 115.6(3) . . ?
C46 C47 C42 119.9(3) . . ?
O7 C48 O8 125.4(3) . . ?
O7 C48 C44 118.6(2) . . ?
O8 C48 C44 116.0(2) . . ?
O11 C51 H51A 109.5 . . ?
O11 C51 H51B 109.5 . . ?
H51A C51 H51B 109.5 . . ?
O11 C51 H51C 109.5 . . ?
H51A C51 H51C 109.5 . . ?
H51B C51 H51C 109.5 . . ?
O12 C52 H52A 109.5 . . ?
O12 C52 H52B 109.5 . . ?
H52A C52 H52B 109.5 . . ?
O12 C52 H52C 109.5 . . ?
H52A C52 H52C 109.5 . . ?
H52B C52 H52C 109.5 . . ?
C1L O1L C12L 78.2(9) . . ?
C1L O1L C13L 61.0(10) . . ?
C12L O1L C13L 125.1(13) . . ?
C1L O1L Cu1 137.8(3) . . ?
C12L O1L Cu1 119.4(9) . . ?
C13L O1L Cu1 115.6(10) . . ?
C1L N1L C2L 122.8(5) . . ?
C1L N1L C3L 120.1(5) . . ?
C2L N1L C3L 116.5(5) . . ?
O1L C1L N1L 128.4(5) . . ?
O1L C1L H1L 115.8 . . ?
N1L C1L H1L 115.8 . . ?
C12L N12L C22L 124.3(17) . . ?
C12L N12L C32L 121.0(18) . . ?
C22L N12L C32L 114.3(18) . . ?
O1L C12L N12L 125.3(17) . . ?
O1L C12L H12L 117.4 . . ?
N12L C12L H12L 117.4 . . ?
N12L C22L H22A 109.5 . . ?
N12L C22L H22B 109.5 . . ?
H22A C22L H22B 109.5 . . ?
N12L C22L H22C 109.5 . . ?
H22A C22L H22C 109.5 . . ?
H22B C22L H22C 109.5 . . ?
N12L C32L H32A 109.5 . . ?
N12L C32L H32B 109.5 . . ?
H32A C32L H32B 109.5 . . ?
N12L C32L H32C 109.5 . . ?
H32A C32L H32C 109.5 . . ?
H32B C32L H32C 109.5 . . ?
C13L N13L C23L 121(2) . . ?
C13L N13L C33L 122(3) . . ?
C23L N13L C33L 110(2) . . ?
N13L C13L O1L 126(2) . . ?
N13L C13L H13L 117.2 . . ?
O1L C13L H13L 117.2 . . ?
C41L O21L Cu2 121.6(3) . . ?
C41L N21L C61L 117.8(7) . . ?
C41L N21L C51L 112.7(6) . . ?
C61L N21L C51L 129.4(7) . . ?
O21L C41L N21L 130.9(5) . . ?
O21L C41L H41L 114.5 . . ?
N21L C41L H41L 114.5 . . ?
N22L C62L H62A 109.5 . . ?
N22L C62L H62B 109.5 . . ?
H62A C62L H62B 109.5 . . ?
N22L C62L H62C 109.5 . . ?
H62A C62L H62C 109.5 . . ?
H62B C62L H62C 109.5 . . ?
C1S N1S C3S 125.2(8) . . ?
C1S N1S C2S 126.5(10) . . ?
C3S N1S C2S 108.3(9) . . ?
O1S C1S N1S 126.5(10) . . ?
O1S C1S H1S 116.7 . . ?
N1S C1S H1S 116.7 . . ?
N1S C2S H2S1 109.5 . . ?
N1S C2S H2S2 109.5 . . ?
H2S1 C2S H2S2 109.5 . . ?
N1S C2S H2S3 109.5 . . ?
H2S1 C2S H2S3 109.5 . . ?
H2S2 C2S H2S3 109.5 . . ?
N1S C3S H3S1 109.5 . . ?
N1S C3S H3S2 109.5 . . ?
H3S1 C3S H3S2 109.5 . . ?
N1S C3S H3S3 109.5 . . ?
H3S1 C3S H3S3 109.5 . . ?
H3S2 C3S H3S3 109.5 . . ?
C4S N2S C6S 121.6(5) . . ?
C4S N2S C5S 120.4(5) . . ?
C6S N2S C5S 117.4(5) . . ?
O2S C4S N2S 126.3(6) . . ?
O2S C4S H4S 116.8 . . ?
N2S C4S H4S 116.8 . . ?
C7S N3S C9S 136.8(8) . . ?
C7S N3S C8S 115.9(7) . . ?
C9S N3S C8S 107.3(6) . . ?
N3S C7S O3S 115.7(7) . . ?
N3S C7S H7S 122.2 . . ?
O3S C7S H7S 122.2 . . ?
N1A C1A C2A 175.4(6) . . ?
C1A C2A H2A1 109.5 . . ?
C1A C2A H2A2 109.5 . . ?
H2A1 C2A H2A2 109.5 . . ?
C1A C2A H2A3 109.5 . . ?
H2A1 C2A H2A3 109.5 . . ?
H2A2 C2A H2A3 109.5 . . ?
N2A C3A C4A 178.6(6) . . ?
C12S N4S C10S 117.6(12) . . ?
C12S N4S C11S 120.9(13) . . ?
C10S N4S C11S 121.5(13) . . ?
O4S C10S N4S 126.4(15) . . ?
O4S C10S H10S 116.8 . . ?
N4S C10S H10S 116.8 . . ?
N4S C11S H11A 109.5 . . ?
N4S C11S H11B 109.5 . . ?
H11A C11S H11B 109.5 . . ?
N4S C11S H11C 109.5 . . ?
H11A C11S H11C 109.5 . . ?
H11B C11S H11C 109.5 . . ?
N4S C12S H12A 109.5 . . ?
N4S C12S H12B 109.5 . . ?
H12A C12S H12B 109.5 . . ?
N4S C12S H12C 109.5 . . ?
H12A C12S H12C 109.5 . . ?
H12B C12S H12C 109.5 . . ?
N3A C5A C6A 164(2) . . ?

loop_
_geom_bond_atom_site_label_1
_geom_bond_atom_site_label_2
_geom_bond_distance
_geom_bond_site_symmetry_2
_geom_bond_publ_flag
Cu1 O1 1.960(2) . ?
Cu1 O7 1.968(2) . ?
Cu1 O5 1.976(2) . ?
Cu1 O3 1.9806(19) . ?
Cu1 O1L 2.132(2) . ?
Cu1 Cu2 2.6178(6) . ?
Cu2 O2 1.944(2) . ?
Cu2 O8 1.954(2) . ?
Cu2 O6 1.958(2) . ?
Cu2 O4 1.959(2) . ?
Cu2 O21L 2.166(2) . ?
O1 C1 1.264(3) . ?
O2 C1 1.265(3) . ?
O3 C24 1.262(3) . ?
O4 C24 1.265(3) . ?
O9 C5 1.349(3) . ?
O9 C49 1.439(4) . ?
O10 C23 1.348(4) . ?
O10 C50 1.433(4) . ?
C1 C2 1.490(4) . ?
C2 C3 1.389(4) . ?
C2 C7 1.392(4) . ?
C3 C4 1.388(4) . ?
C3 H3 0.9500 . ?
C4 C5 1.415(4) . ?
C4 C8 1.432(4) . ?
C5 C6 1.402(4) . ?
C6 C7 1.378(4) . ?
C6 H6 0.9500 . ?
C7 H7 0.9500 . ?
C8 C9 1.201(4) . ?
C9 C10 1.429(4) . ?
C10 C11 1.403(4) . ?
C10 C15 1.404(4) . ?
C11 C12 1.400(4) . ?
C11 H11 0.9500 . ?
C12 C13 1.406(4) . ?
C12 C16 1.436(4) 3_677 ?
C13 C14 1.379(4) . ?
C13 H13 0.9500 . ?
C14 C15 1.389(4) . ?
C14 H14 0.9500 . ?
C15 H15 0.9500 . ?
C16 C17 1.200(4) . ?
C16 C12 1.436(4) 3_677 ?
C17 C18 1.428(4) . ?
C18 C19 1.397(4) . ?
C18 C23 1.422(4) . ?
C19 C20 1.389(4) . ?
C19 H19 0.9500 . ?
C20 C21 1.393(3) . ?
C20 C24 1.490(4) . ?
C21 C22 1.382(4) . ?
C21 H21 0.9500 . ?
C22 C23 1.393(4) . ?
C22 H22 0.9500 . ?
C49 H49A 0.9800 . ?
C49 H49B 0.9800 . ?
C49 H49C 0.9800 . ?
C50 H50A 0.9800 . ?
C50 H50B 0.9800 . ?
C50 H50C 0.9800 . ?
O5 C25 1.263(3) . ?
O6 C25 1.269(3) . ?
O7 C48 1.261(3) . ?
O8 C48 1.265(3) . ?
O11 C29 1.355(4) . ?
O11 C51 1.438(4) . ?
O12 C47 1.357(4) . ?
O12 C52 1.441(4) . ?
C25 C26 1.483(4) . ?
C26 C31 1.392(4) . ?
C26 C27 1.401(4) . ?
C27 C28 1.386(4) . ?
C27 H27 0.9500 . ?
C28 C29 1.418(4) . ?
C28 C32 1.431(4) . ?
C29 C30 1.390(4) . ?
C30 C31 1.388(4) . ?
C30 H30 0.9500 . ?
C31 H31 0.9500 . ?
C32 C33 1.196(4) . ?
C33 C34 1.429(4) . ?
C34 C35 1.395(4) . ?
C34 C39 1.405(5) . ?
C35 C36 1.388(4) . ?
C35 H35 0.9500 . ?
C36 C37 1.391(5) . ?
C36 C40 1.443(4) 3_677 ?
C37 C38 1.378(5) . ?
C37 H37 0.9500 . ?
C38 C39 1.381(5) . ?
C38 H38 0.9500 . ?
C39 H39 0.9500 . ?
C40 C41 1.195(5) . ?
C40 C36 1.443(4) 3_677 ?
C41 C42 1.427(4) . ?
C42 C43 1.385(4) . ?
C42 C47 1.412(4) . ?
C43 C44 1.388(4) . ?
C43 H43 0.9500 . ?
C44 C45 1.396(4) . ?
C44 C48 1.482(4) . ?
C45 C46 1.388(4) . ?
C45 H45 0.9500 . ?
C46 C47 1.392(4) . ?
C46 H46 0.9500 . ?
C51 H51A 0.9800 . ?
C51 H51B 0.9800 . ?
C51 H51C 0.9800 . ?
C52 H52A 0.9800 . ?
C52 H52B 0.9800 . ?
C52 H52C 0.9800 . ?
O1L C1L 1.153(5) . ?
O1L C12L 1.162(18) . ?
O1L C13L 1.33(2) . ?
N1L C1L 1.334(6) . ?
N1L C2L 1.439(7) . ?
N1L C3L 1.473(8) . ?
C1L H1L 0.9500 . ?
C2L H2L1 0.9800 . ?
C2L H2L2 0.9800 . ?
C2L H2L3 0.9800 . ?
C3L H3L1 0.9800 . ?
C3L H3L2 0.9800 . ?
C3L H3L3 0.9800 . ?
N12L C12L 1.33(2) . ?
N12L C22L 1.45(3) . ?
N12L C32L 1.49(3) . ?
C12L H12L 0.9500 . ?
C22L H22A 0.9800 . ?
C22L H22B 0.9800 . ?
C22L H22C 0.9800 . ?
C32L H32A 0.9800 . ?
C32L H32B 0.9800 . ?
C32L H32C 0.9800 . ?
N13L C13L 1.30(3) . ?
N13L C23L 1.42(3) . ?
N13L C33L 1.63(5) . ?
C13L H13L 0.9500 . ?
C23L H23A 0.9800 . ?
C23L H23B 0.9800 . ?
C23L H23C 0.9800 . ?
C33L H33A 0.9800 . ?
C33L H33B 0.9800 . ?
C33L H33C 0.9800 . ?
O21L C41L 1.209(5) . ?
N21L C41L 1.247(8) . ?
N21L C61L 1.376(12) . ?
N21L C51L 1.591(10) . ?
C41L H41L 0.9500 . ?
C61L H61A 0.9800 . ?
C61L H61B 0.9800 . ?
C61L H61C 0.9800 . ?
N22L C62L 1.36(2) . ?
C62L H62A 0.9800 . ?
C62L H62B 0.9800 . ?
C62L H62C 0.9800 . ?
O1S C1S 1.181(8) . ?
N1S C1S 1.241(8) . ?
N1S C3S 1.373(10) . ?
N1S C2S 1.400(15) . ?
C1S H1S 0.9500 . ?
C2S H2S1 0.9800 . ?
C2S H2S2 0.9800 . ?
C2S H2S3 0.9800 . ?
C3S H3S1 0.9800 . ?
C3S H3S2 0.9800 . ?
C3S H3S3 0.9800 . ?
O2S C4S 1.212(7) . ?
N2S C4S 1.317(6) . ?
N2S C6S 1.440(6) . ?
N2S C5S 1.440(6) . ?
C4S H4S 0.9500 . ?
C5S H5S1 0.9800 . ?
C5S H5S2 0.9800 . ?
C5S H5S3 0.9800 . ?
C6S H6S1 0.9800 . ?
C6S H6S2 0.9800 . ?
C6S H6S3 0.9800 . ?
O3S C7S 1.389(10) . ?
N3S C7S 1.255(8) . ?
N3S C9S 1.409(9) . ?
N3S C8S 1.624(10) . ?
C7S H7S 0.9500 . ?
C72S H72S 0.9500 . ?
N1A C1A 1.168(6) . ?
C1A C2A 1.441(7) . ?
C2A H2A1 0.9800 . ?
C2A H2A2 0.9800 . ?
C2A H2A3 0.9800 . ?
N2A C3A 1.134(7) . ?
C3A C4A 1.464(8) . ?
O4S C10S 1.175(17) . ?
N4S C12S 1.302(15) . ?
N4S C10S 1.372(18) . ?
N4S C11S 1.421(14) . ?
C10S H10S 0.9500 . ?
C11S H11A 0.9800 . ?
C11S H11B 0.9800 . ?
C11S H11C 0.9800 . ?
C12S H12A 0.9800 . ?
C12S H12B 0.9800 . ?
C12S H12C 0.9800 . ?
N3A C5A 1.069(14) . ?
C5A C6A 1.438(15) . ?
